data_7106977
loop_
_publ_author_name
'Mayte Munoz'
'Carmen Urbaneja'
'Manuel Temprado'
'Marta E. G. Mosquera'
'Tomas Cuenca'

_publ_section_title
;
 Lewis acid fragmentation of a lithium aryloxide cage: generation of new
 heterometallic aluminium-lithium species
;
_journal_issue 42
_journal_name_full Chem.Commun.
_journal_page_first 11757
_journal_page_last 11759
_journal_paper_doi 10.1039/c1cc14577k
_journal_volume 47
_journal_year 2011
_chemical_compound_source 'synthesis as described'
_chemical_formula_moiety 'C33 H54 Al3 Li3 O9.C7 H8'
_chemical_formula_sum 'C40 H62 Al3 Li3 O9'
_chemical_formula_weight 788.66
_chemical_name_systematic
;
?
;
_space_group_IT_number 14
_symmetry_cell_setting monoclinic
_symmetry_Int_Tables_number 14
_symmetry_space_group_name_Hall '-P 2yn'
_symmetry_space_group_name_H-M 'P 1 21/n 1'
_atom_sites_solution_hydrogens geom
_atom_sites_solution_primary direct
_atom_sites_solution_secondary difmap
_audit_creation_method SHELXL-97
_cell_angle_alpha 90.00
_cell_angle_beta 99.163(14)
_cell_angle_gamma 90.00
_cell_formula_units_Z 4
_cell_length_a 9.8598(13)
_cell_length_b 22.364(3)
_cell_length_c 21.162(5)
_cell_measurement_reflns_used 51
_cell_measurement_temperature 200(2)
_cell_measurement_theta_max 19.023
_cell_measurement_theta_min 3.987
_cell_volume 4606.8(14)
_computing_cell_refinement 'Dirax/lsq (Duisenberg & Schreurs, 1989-2000)'
_computing_data_collection 'Collect (Bruker AXS BV, 1997-2004)'
_computing_data_reduction 'EvalCCD (Duisenberg & Schreurs 1990-2000)'
_computing_molecular_graphics 'Ortep-3 for Windows (Farrugia, 1997)'
_computing_publication_material 'WinGX publication routines (Farrugia, 1999)'
_computing_structure_refinement 'SHELXL-97 (Sheldrick, 1997)'
_computing_structure_solution 'SHELXS-86 (Sheldrick, 1986)'
_diffrn_ambient_temperature 200(2)
_diffrn_measured_fraction_theta_full 0.995
_diffrn_measured_fraction_theta_max 0.995
_diffrn_radiation_monochromator graphite
_diffrn_radiation_source 'fine-focus sealed tube'
_diffrn_radiation_type MoK\a
_diffrn_radiation_wavelength 0.71073
_diffrn_reflns_av_R_equivalents 0.0662
_diffrn_reflns_av_sigmaI/netI 0.0556
_diffrn_reflns_limit_h_max 12
_diffrn_reflns_limit_h_min -12
_diffrn_reflns_limit_k_max 27
_diffrn_reflns_limit_k_min -27
_diffrn_reflns_limit_l_max 26
_diffrn_reflns_limit_l_min -26
_diffrn_reflns_number 81139
_diffrn_reflns_theta_full 25.91
_diffrn_reflns_theta_max 25.91
_diffrn_reflns_theta_min 3.05
_exptl_absorpt_coefficient_mu 0.129
_exptl_absorpt_correction_T_max 1.163
_exptl_absorpt_correction_T_min 0.755
_exptl_absorpt_correction_type multi-scan
_exptl_absorpt_process_details
;
R.H. Blessing, Acta Cryst. (1995), A51, 33-38
;
_exptl_crystal_colour colorless
_exptl_crystal_density_diffrn 1.137
_exptl_crystal_density_method 'not measured'
_exptl_crystal_description prism
_exptl_crystal_F_000 1688
_exptl_crystal_size_max 0.47
_exptl_crystal_size_mid 0.32
_exptl_crystal_size_min 0.3
_platon_squeeze_details
;
;
_refine_diff_density_max 0.322
_refine_diff_density_min -0.308
_refine_diff_density_rms 0.057
_refine_ls_extinction_method none
_refine_ls_goodness_of_fit_ref 1.050
_refine_ls_hydrogen_treatment constr
_refine_ls_matrix_type full
_refine_ls_number_parameters 433
_refine_ls_number_reflns 8911
_refine_ls_number_restraints 0
_refine_ls_restrained_S_all 1.050
_refine_ls_R_factor_all 0.1024
_refine_ls_R_factor_gt 0.0670
_refine_ls_shift/su_max 0.000
_refine_ls_shift/su_mean 0.000
_refine_ls_structure_factor_coef Fsqd
_refine_ls_weighting_details 'calc w=1/[\s^2^(Fo^2^)+(0.0862P)^2^+2.6033P] where P=(Fo^2^+2Fc^2^)/3'
_refine_ls_weighting_scheme calc
_refine_ls_wR_factor_gt 0.1644
_refine_ls_wR_factor_ref 0.1832
_reflns_number_gt 6058
_reflns_number_total 8911
_reflns_threshold_expression >2sigma(I)
_cod_data_source_file c1cc14577k.txt
_cod_data_source_block 2.C7H8
_cod_original_cell_volume 4606.6(14)
_cod_original_sg_symbol_H-M 'P 21/n'
_cod_database_code 7106977

loop_
_symmetry_equiv_pos_as_xyz
'x, y, z'
'-x+1/2, y+1/2, -z+1/2'
'-x, -y, -z'
'x-1/2, -y-1/2, z-1/2'

loop_
_atom_site_label
_atom_site_type_symbol
_atom_site_fract_x
_atom_site_fract_y
_atom_site_fract_z
_atom_site_U_iso_or_equiv
_atom_site_adp_type
_atom_site_occupancy
_atom_site_symmetry_multiplicity
_atom_site_calc_flag
_atom_site_refinement_flags
Al1 Al -0.07594(10) 0.31551(4) 0.45296(4) 0.0416(2) Uani 1 1 d .
Al2 Al 0.19341(9) 0.26481(4) 0.23027(4) 0.0410(2) Uani 1 1 d .
Al3 Al 0.00034(8) 0.08164(4) 0.32541(4) 0.0356(2) Uani 1 1 d .
Li1 Li 0.1543(6) 0.2998(2) 0.3607(3) 0.0499(13) Uani 1 1 d .
Li2 Li -0.0789(5) 0.2099(2) 0.2431(2) 0.0405(11) Uani 1 1 d .
Li3 Li -0.0946(5) 0.1901(2) 0.4003(2) 0.0425(11) Uani 1 1 d .
O1 O 0.04505(19) 0.25847(8) 0.42553(8) 0.0360(4) Uani 1 1 d .
O2 O 0.04075(19) 0.28107(8) 0.27125(9) 0.0349(4) Uani 1 1 d .
O3 O -0.11316(17) 0.15183(8) 0.31368(8) 0.0295(4) Uani 1 1 d .
O4 O 0.2917(2) 0.30986(11) 0.44375(11) 0.0535(6) Uani 1 1 d .
O5 O -0.0056(2) 0.16016(9) 0.48731(9) 0.0466(5) Uani 1 1 d .
O6 O 0.1651(2) 0.38100(10) 0.31214(12) 0.0570(6) Uani 1 1 d .
O7 O -0.2209(2) 0.27760(8) 0.21651(9) 0.0396(5) Uani 1 1 d .
O8 O -0.2056(2) 0.14330(9) 0.18973(9) 0.0429(5) Uani 1 1 d .
O9 O -0.2834(2) 0.14919(9) 0.39969(9) 0.0435(5) Uani 1 1 d .
C1 C 0.2258(4) 0.32793(18) 0.16939(18) 0.0642(10) Uani 1 1 d .
H1A H 0.2574 0.3643 0.1930 0.096 Uiso 1 1 calc R
H1B H 0.1401 0.3363 0.1403 0.096 Uiso 1 1 calc R
H1C H 0.2959 0.3145 0.1445 0.096 Uiso 1 1 calc R
C2 C 0.3477(3) 0.25693(15) 0.30267(16) 0.0507(8) Uani 1 1 d .
H2A H 0.3168 0.2344 0.3375 0.076 Uiso 1 1 calc R
H2B H 0.3783 0.2968 0.3181 0.076 Uiso 1 1 calc R
H2C H 0.4241 0.2357 0.2881 0.076 Uiso 1 1 calc R
C3 C 0.1315(4) 0.19000(16) 0.18481(16) 0.0529(8) Uani 1 1 d .
H3A H 0.1275 0.1579 0.2160 0.079 Uiso 1 1 calc R
H3B H 0.1962 0.1790 0.1561 0.079 Uiso 1 1 calc R
H3C H 0.0400 0.1960 0.1598 0.079 Uiso 1 1 calc R
C4 C 0.0136(4) 0.39479(16) 0.4528(2) 0.0674(10) Uani 1 1 d .
H4A H 0.0283 0.4045 0.4092 0.101 Uiso 1 1 calc R
H4B H 0.1023 0.3938 0.4813 0.101 Uiso 1 1 calc R
H4C H -0.0454 0.4252 0.4677 0.101 Uiso 1 1 calc R
C5 C -0.1103(4) 0.29202(17) 0.53912(16) 0.0585(9) Uani 1 1 d .
H5A H -0.1550 0.2528 0.5368 0.088 Uiso 1 1 calc R
H5B H -0.1702 0.3217 0.5548 0.088 Uiso 1 1 calc R
H5C H -0.0229 0.2900 0.5685 0.088 Uiso 1 1 calc R
C6 C -0.2388(3) 0.30320(17) 0.38591(16) 0.0546(9) Uani 1 1 d .
H6A H -0.2171 0.3159 0.3444 0.082 Uiso 1 1 calc R
H6B H -0.3160 0.3268 0.3963 0.082 Uiso 1 1 calc R
H6C H -0.2637 0.2607 0.3840 0.082 Uiso 1 1 calc R
C7 C -0.0014(4) 0.03798(15) 0.24380(17) 0.0569(9) Uani 1 1 d .
H7A H -0.0928 0.0209 0.2299 0.085 Uiso 1 1 calc R
H7B H 0.0669 0.0058 0.2501 0.085 Uiso 1 1 calc R
H7C H 0.0209 0.0657 0.2111 0.085 Uiso 1 1 calc R
C8 C 0.1794(3) 0.11855(18) 0.35833(18) 0.0582(9) Uani 1 1 d .
H8A H 0.2088 0.1434 0.3248 0.087 Uiso 1 1 calc R
H8B H 0.2477 0.0871 0.3709 0.087 Uiso 1 1 calc R
H8C H 0.1707 0.1435 0.3956 0.087 Uiso 1 1 calc R
C9 C -0.0749(3) 0.02860(14) 0.38599(15) 0.0471(8) Uani 1 1 d .
H9A H -0.1635 0.0125 0.3655 0.071 Uiso 1 1 calc R
H9B H -0.0877 0.0514 0.4241 0.071 Uiso 1 1 calc R
H9C H -0.0108 -0.0044 0.3984 0.071 Uiso 1 1 calc R
C11 C -0.3807(4) 0.15691(18) 0.44385(18) 0.0640(10) Uani 1 1 d .
H11A H -0.3313 0.1685 0.4860 0.096 Uiso 1 1 calc R
H11B H -0.4295 0.1192 0.4476 0.096 Uiso 1 1 calc R
H11C H -0.4469 0.1882 0.4278 0.096 Uiso 1 1 calc R
C20 C -0.3389(3) 0.13276(12) 0.33792(14) 0.0350(6) Uani 1 1 d .
C21 C -0.4733(3) 0.11418(14) 0.31866(17) 0.0481(8) Uani 1 1 d .
H21 H -0.5338 0.1096 0.3490 0.058 Uiso 1 1 calc R
C22 C -0.5177(3) 0.10255(14) 0.25487(18) 0.0503(8) Uani 1 1 d .
H22 H -0.6089 0.0887 0.2417 0.060 Uiso 1 1 calc R
C24 C -0.4327(3) 0.11049(13) 0.20967(16) 0.0459(8) Uani 1 1 d .
H24 H -0.4659 0.1036 0.1656 0.055 Uiso 1 1 calc R
C25 C -0.2988(3) 0.12855(12) 0.22947(14) 0.0364(6) Uani 1 1 d .
C27 C -0.2490(3) 0.13732(11) 0.29416(13) 0.0301(6) Uani 1 1 d .
C30 C 0.2501(5) 0.4333(2) 0.3169(3) 0.1056(18) Uani 1 1 d .
H30A H 0.3414 0.4235 0.3402 0.158 Uiso 1 1 calc R
H30B H 0.2085 0.4647 0.3398 0.158 Uiso 1 1 calc R
H30C H 0.2586 0.4474 0.2738 0.158 Uiso 1 1 calc R
C31 C -0.0492(5) 0.11502(16) 0.52800(17) 0.0666(11) Uani 1 1 d .
H31A H -0.1421 0.1017 0.5102 0.100 Uiso 1 1 calc R
H31B H -0.0492 0.1316 0.5709 0.100 Uiso 1 1 calc R
H31C H 0.0140 0.0810 0.5307 0.100 Uiso 1 1 calc R
C32 C 0.4168(4) 0.3438(2) 0.4575(2) 0.0816(13) Uani 1 1 d .
H32A H 0.4145 0.3767 0.4268 0.122 Uiso 1 1 calc R
H32B H 0.4953 0.3178 0.4542 0.122 Uiso 1 1 calc R
H32C H 0.4259 0.3601 0.5010 0.122 Uiso 1 1 calc R
C33 C -0.2396(4) 0.12762(19) 0.12378(16) 0.0673(11) Uani 1 1 d .
H33A H -0.1656 0.1405 0.1009 0.101 Uiso 1 1 calc R
H33B H -0.3254 0.1474 0.1053 0.101 Uiso 1 1 calc R
H33C H -0.2511 0.0842 0.1198 0.101 Uiso 1 1 calc R
C34 C 0.1468(3) 0.23556(13) 0.47145(13) 0.0381(7) Uani 1 1 d .
C35 C 0.2252(4) 0.16073(18) 0.55098(16) 0.0602(10) Uani 1 1 d .
H35 H 0.2075 0.1262 0.5746 0.072 Uiso 1 1 calc R
C36 C 0.3515(4) 0.1879(2) 0.56172(17) 0.0665(11) Uani 1 1 d .
H36 H 0.4214 0.1718 0.5933 0.080 Uiso 1 1 calc R
C37 C 0.3800(4) 0.23785(19) 0.52803(16) 0.0601(10) Uani 1 1 d .
H37 H 0.4684 0.2558 0.5358 0.072 Uiso 1 1 calc R
C38 C 0.2764(3) 0.26151(15) 0.48241(14) 0.0457(8) Uani 1 1 d .
C39 C 0.1235(3) 0.18481(14) 0.50470(14) 0.0444(7) Uani 1 1 d .
C41 C -0.3673(3) 0.27492(16) 0.19639(17) 0.0549(9) Uani 1 1 d .
H41A H -0.3950 0.2333 0.1873 0.082 Uiso 1 1 calc R
H41B H -0.3925 0.2991 0.1577 0.082 Uiso 1 1 calc R
H41C H -0.4139 0.2905 0.2305 0.082 Uiso 1 1 calc R
C42 C -0.0371(4) 0.44086(15) 0.26805(18) 0.0626(10) Uani 1 1 d .
H42 H 0.0070 0.4777 0.2806 0.075 Uiso 1 1 calc R
C44 C -0.2380(4) 0.38733(15) 0.22026(16) 0.0521(8) Uani 1 1 d .
H44 H -0.3315 0.3876 0.2005 0.063 Uiso 1 1 calc R
C45 C -0.1711(4) 0.43974(15) 0.23835(18) 0.0650(10) Uani 1 1 d .
H45 H -0.2191 0.4765 0.2301 0.078 Uiso 1 1 calc R
C46 C -0.1668(3) 0.33388(13) 0.23123(13) 0.0385(7) Uani 1 1 d .
C47 C 0.0325(3) 0.38761(14) 0.27936(15) 0.0468(8) Uani 1 1 d .
C48 C -0.0300(3) 0.33346(12) 0.26012(13) 0.0368(6) Uani 1 1 d .

loop_
_atom_site_aniso_label
_atom_site_aniso_U_11
_atom_site_aniso_U_22
_atom_site_aniso_U_33
_atom_site_aniso_U_23
_atom_site_aniso_U_13
_atom_site_aniso_U_12
Al1 0.0442(5) 0.0399(5) 0.0413(5) 0.0023(4) 0.0087(4) 0.0040(4)
Al2 0.0377(5) 0.0442(5) 0.0430(5) 0.0053(4) 0.0125(4) -0.0013(4)
Al3 0.0304(4) 0.0352(5) 0.0422(5) 0.0044(4) 0.0092(4) 0.0059(3)
Li1 0.048(3) 0.051(3) 0.049(3) 0.008(2) 0.005(2) -0.004(2)
Li2 0.040(3) 0.037(3) 0.043(3) 0.005(2) 0.003(2) 0.001(2)
Li3 0.050(3) 0.047(3) 0.032(2) 0.000(2) 0.009(2) 0.000(2)
O1 0.0354(10) 0.0381(11) 0.0330(10) 0.0017(8) 0.0007(8) 0.0016(8)
O2 0.0336(10) 0.0312(10) 0.0409(10) 0.0073(8) 0.0087(8) 0.0009(8)
O3 0.0231(9) 0.0309(9) 0.0345(10) 0.0019(8) 0.0046(7) -0.0010(7)
O4 0.0408(12) 0.0619(15) 0.0576(14) -0.0083(12) 0.0069(10) -0.0128(10)
O5 0.0591(14) 0.0436(12) 0.0362(11) 0.0097(9) 0.0046(10) -0.0009(10)
O6 0.0533(14) 0.0408(12) 0.0746(16) 0.0060(11) 0.0026(12) -0.0159(10)
O7 0.0375(11) 0.0377(11) 0.0416(11) 0.0037(9) 0.0004(9) 0.0044(9)
O8 0.0470(12) 0.0489(12) 0.0316(10) -0.0006(9) 0.0024(9) -0.0033(10)
O9 0.0414(12) 0.0499(12) 0.0432(12) -0.0010(10) 0.0186(9) 0.0020(9)
C1 0.064(2) 0.073(2) 0.060(2) 0.0169(19) 0.0219(18) -0.0106(19)
C2 0.0379(17) 0.0509(19) 0.064(2) 0.0014(16) 0.0111(15) 0.0007(14)
C3 0.054(2) 0.060(2) 0.0476(18) -0.0047(16) 0.0162(16) 0.0022(16)
C4 0.075(3) 0.048(2) 0.084(3) -0.0021(19) 0.027(2) -0.0007(18)
C5 0.071(2) 0.059(2) 0.0473(19) -0.0021(16) 0.0167(17) 0.0063(18)
C6 0.0406(18) 0.069(2) 0.054(2) 0.0088(17) 0.0092(15) 0.0098(16)
C7 0.074(2) 0.0441(18) 0.058(2) -0.0011(16) 0.0256(18) 0.0104(17)
C8 0.0314(17) 0.081(3) 0.062(2) 0.0121(19) 0.0061(15) 0.0030(16)
C9 0.0527(19) 0.0405(17) 0.0477(18) 0.0099(14) 0.0070(15) 0.0020(14)
C11 0.066(2) 0.076(3) 0.060(2) -0.0047(19) 0.0410(19) 0.0024(19)
C20 0.0325(15) 0.0290(14) 0.0447(16) 0.0012(12) 0.0098(13) 0.0021(11)
C21 0.0314(16) 0.0417(17) 0.074(2) 0.0017(16) 0.0155(15) 0.0007(13)
C22 0.0272(15) 0.0392(17) 0.081(2) -0.0029(16) -0.0030(16) -0.0033(13)
C24 0.0411(17) 0.0347(16) 0.0560(19) -0.0044(14) -0.0103(15) -0.0014(13)
C25 0.0364(16) 0.0271(14) 0.0443(16) -0.0007(12) 0.0021(13) 0.0021(11)
C27 0.0260(13) 0.0228(12) 0.0410(15) 0.0027(11) 0.0042(11) 0.0050(10)
C30 0.085(3) 0.068(3) 0.152(5) 0.019(3) -0.015(3) -0.042(3)
C31 0.106(3) 0.051(2) 0.0436(19) 0.0096(16) 0.014(2) -0.014(2)
C32 0.060(2) 0.111(4) 0.074(3) -0.027(2) 0.014(2) -0.042(2)
C33 0.082(3) 0.082(3) 0.0361(18) -0.0080(17) 0.0033(18) 0.002(2)
C34 0.0378(16) 0.0428(16) 0.0317(14) -0.0047(13) -0.0007(12) 0.0077(13)
C35 0.073(3) 0.068(2) 0.0373(17) 0.0060(16) -0.0003(17) 0.025(2)
C36 0.055(2) 0.092(3) 0.045(2) -0.004(2) -0.0116(17) 0.028(2)
C37 0.0408(19) 0.093(3) 0.0442(19) -0.021(2) -0.0017(15) 0.0115(18)
C38 0.0394(17) 0.057(2) 0.0399(16) -0.0135(15) 0.0043(13) 0.0040(14)
C39 0.0485(19) 0.0502(18) 0.0322(15) -0.0033(14) -0.0007(13) 0.0109(15)
C41 0.0383(18) 0.058(2) 0.064(2) 0.0171(17) -0.0044(15) 0.0052(15)
C42 0.084(3) 0.0311(17) 0.071(2) 0.0062(16) 0.005(2) -0.0013(17)
C44 0.057(2) 0.0464(19) 0.0510(19) 0.0071(15) 0.0025(16) 0.0171(16)
C45 0.090(3) 0.0343(18) 0.069(2) 0.0078(17) 0.008(2) 0.0229(18)
C46 0.0475(18) 0.0336(15) 0.0352(15) 0.0047(12) 0.0088(13) 0.0063(13)
C47 0.057(2) 0.0368(17) 0.0474(18) 0.0040(14) 0.0117(15) -0.0028(14)
C48 0.0457(17) 0.0304(14) 0.0361(15) 0.0077(12) 0.0115(13) 0.0040(12)

loop_
_atom_type_symbol
_atom_type_description
_atom_type_scat_dispersion_real
_atom_type_scat_dispersion_imag
_atom_type_scat_source
C C 0.0033 0.0016 'International Tables Vol C Tables 4.2.6.8 and 6.1.1.4'
H H 0.0000 0.0000 'International Tables Vol C Tables 4.2.6.8 and 6.1.1.4'
Li Li -0.0003 0.0001 'International Tables Vol C Tables 4.2.6.8 and 6.1.1.4'
O O 0.0106 0.0060 'International Tables Vol C Tables 4.2.6.8 and 6.1.1.4'
Al Al 0.0645 0.0514 'International Tables Vol C Tables 4.2.6.8 and 6.1.1.4'

loop_
_geom_angle_atom_site_label_1
_geom_angle_atom_site_label_2
_geom_angle_atom_site_label_3
_geom_angle
O1 Al1 C4 107.37(14)
O1 Al1 C5 108.15(13)
C4 Al1 C5 112.42(17)
O1 Al1 C6 99.46(12)
C4 Al1 C6 115.65(17)
C5 Al1 C6 112.59(16)
O1 Al1 Li3 42.78(12)
C4 Al1 Li3 146.46(15)
C5 Al1 Li3 94.83(14)
C6 Al1 Li3 67.16(15)
O1 Al1 Li1 37.68(11)
C4 Al1 Li1 74.98(15)
C5 Al1 Li1 139.98(15)
C6 Al1 Li1 96.83(14)
Li3 Al1 Li1 71.54(14)
O2 Al2 C1 112.72(14)
O2 Al2 C3 100.34(12)
C1 Al2 C3 110.95(16)
O2 Al2 C2 103.38(12)
C1 Al2 C2 112.55(16)
C3 Al2 C2 116.05(15)
O2 Al2 Li1 44.55(12)
C1 Al2 Li1 118.71(16)
C3 Al2 Li1 127.06(15)
C2 Al2 Li1 60.05(15)
O2 Al2 Li2 41.22(11)
C1 Al2 Li2 126.30(15)
C3 Al2 Li2 59.13(14)
C2 Al2 Li2 118.66(14)
Li1 Al2 Li2 76.83(14)
O3 Al3 C8 100.02(13)
O3 Al3 C9 107.65(11)
C8 Al3 C9 115.44(15)
O3 Al3 C7 111.47(12)
C8 Al3 C7 113.38(16)
C9 Al3 C7 108.53(15)
O3 Al3 Li3 38.28(10)
C8 Al3 Li3 79.60(15)
C9 Al3 Li3 87.88(14)
C7 Al3 Li3 149.73(14)
O4 Li1 O1 79.9(2)
O4 Li1 O2 170.4(3)
O1 Li1 O2 104.4(2)
O4 Li1 O6 104.2(3)
O1 Li1 O6 140.9(3)
O2 Li1 O6 77.9(2)
O4 Li1 C48 157.1(3)
O1 Li1 C48 106.9(2)
O2 Li1 C48 30.15(11)
O6 Li1 C48 56.48(15)
O4 Li1 C34 55.49(15)
O1 Li1 C34 29.09(11)
O2 Li1 C34 125.8(2)
O6 Li1 C34 151.2(3)
C48 Li1 C34 135.7(2)
O4 Li1 C47 128.2(3)
O1 Li1 C47 120.4(2)
O2 Li1 C47 57.18(15)
O6 Li1 C47 29.37(11)
C48 Li1 C47 29.58(11)
C34 Li1 C47 146.4(2)
O4 Li1 Al2 131.5(3)
O1 Li1 Al2 130.9(2)
O2 Li1 Al2 39.51(11)
O6 Li1 Al2 75.35(17)
C48 Li1 Al2 60.29(13)
C34 Li1 Al2 133.0(2)
C47 Li1 Al2 73.37(15)
O4 Li1 Al1 84.39(19)
O1 Li1 Al1 33.75(11)
O2 Li1 Al1 104.0(2)
O6 Li1 Al1 107.2(2)
C48 Li1 Al1 89.80(17)
C34 Li1 Al1 55.16(12)
C47 Li1 Al1 91.22(17)
Al2 Li1 Al1 143.16(19)
O2 Li2 O3 116.3(2)
O2 Li2 O7 80.91(19)
O3 Li2 O7 118.5(3)
O2 Li2 O8 165.6(3)
O3 Li2 O8 78.12(18)
O7 Li2 O8 93.0(2)
O2 Li2 C27 137.2(2)
O3 Li2 C27 30.22(10)
O7 Li2 C27 96.5(2)
O8 Li2 C27 56.16(14)
O2 Li2 Al2 38.15(10)
O3 Li2 Al2 125.4(2)
O7 Li2 Al2 104.54(19)
O8 Li2 Al2 133.6(2)
C27 Li2 Al2 155.40(19)
O2 Li2 Li3 85.93(18)
O3 Li2 Li3 32.98(13)
O7 Li2 Li3 103.1(2)
O8 Li2 Li3 108.2(2)
C27 Li2 Li3 52.80(14)
Al2 Li2 Li3 108.89(17)
O3 Li3 O5 130.8(3)
O3 Li3 O1 120.7(3)
O5 Li3 O1 80.53(19)
O3 Li3 O9 81.6(2)
O5 Li3 O9 96.8(2)
O1 Li3 O9 152.6(3)
O3 Li3 C27 28.12(10)
O5 Li3 C27 134.4(2)
O1 Li3 C27 141.4(2)
O9 Li3 C27 55.20(14)
O3 Li3 Al1 136.6(2)
O5 Li3 Al1 88.82(17)
O1 Li3 Al1 38.56(10)
O9 Li3 Al1 114.5(2)
C27 Li3 Al1 133.63(19)
O3 Li3 Al3 36.41(10)
O5 Li3 Al3 94.78(19)
O1 Li3 Al3 117.6(2)
O9 Li3 Al3 89.75(17)
C27 Li3 Al3 55.08(10)
Al1 Li3 Al3 154.90(19)
O3 Li3 Li2 33.77(12)
O5 Li3 Li2 149.0(2)
O1 Li3 Li2 91.39(19)
O9 Li3 Li2 103.5(2)
C27 Li3 Li2 50.47(12)
Al1 Li3 Li2 103.42(16)
Al3 Li3 Li2 62.49(12)
C34 O1 Al1 117.12(16)
C34 O1 Li3 106.7(2)
Al1 O1 Li3 98.66(17)
C34 O1 Li1 103.5(2)
Al1 O1 Li1 108.57(18)
Li3 O1 Li1 123.3(2)
C48 O2 Al2 120.58(16)
C48 O2 Li2 111.6(2)
Al2 O2 Li2 100.62(17)
C48 O2 Li1 99.8(2)
Al2 O2 Li1 95.94(18)
Li2 O2 Li1 129.2(2)
C27 O3 Al3 111.43(14)
C27 O3 Li3 108.5(2)
Al3 O3 Li3 105.32(17)
C27 O3 Li2 101.31(19)
Al3 O3 Li2 116.89(16)
Li3 O3 Li2 113.2(2)
C38 O4 C32 117.7(3)
C38 O4 Li1 107.6(2)
C32 O4 Li1 131.2(3)
C39 O5 C31 118.1(3)
C39 O5 Li3 111.0(2)
C31 O5 Li3 130.5(3)
C47 O6 C30 116.2(3)
C47 O6 Li1 102.7(2)
C30 O6 Li1 138.3(3)
C46 O7 C41 115.9(2)
C46 O7 Li2 112.5(2)
C41 O7 Li2 130.6(2)
C25 O8 C33 117.5(3)
C25 O8 Li2 103.5(2)
C33 O8 Li2 135.4(3)
C20 O9 C11 116.0(2)
C20 O9 Li3 110.0(2)
C11 O9 Li3 128.9(2)
O9 C20 C27 114.5(2)
O9 C20 C21 124.9(3)
C27 C20 C21 120.6(3)
C22 C21 C20 119.0(3)
C24 C22 C21 121.5(3)
C22 C24 C25 119.0(3)
O8 C25 C24 125.6(3)
O8 C25 C27 113.6(2)
C24 C25 C27 120.6(3)
O3 C27 C20 120.8(2)
O3 C27 C25 120.1(2)
C20 C27 C25 119.0(2)
O3 C27 Li2 48.47(15)
C20 C27 Li2 145.3(2)
C25 C27 Li2 80.4(2)
O3 C27 Li3 43.35(15)
C20 C27 Li3 79.42(19)
C25 C27 Li3 156.9(2)
Li2 C27 Li3 76.73(16)
C39 C34 O1 120.3(3)
C39 C34 C38 119.0(3)
O1 C34 C38 120.6(3)
C39 C34 Li1 153.4(2)
O1 C34 Li1 47.42(17)
C38 C34 Li1 77.1(2)
C36 C35 C39 118.6(4)
C35 C36 C37 121.9(3)
C36 C37 C38 118.7(3)
C34 C38 C37 120.7(3)
C34 C38 O4 114.4(3)
C37 C38 O4 124.9(3)
O5 C39 C34 114.6(2)
O5 C39 C35 124.2(3)
C34 C39 C35 121.2(3)
C45 C42 C47 118.8(3)
C45 C44 C46 118.9(3)
C42 C45 C44 122.0(3)
O7 C46 C44 125.4(3)
O7 C46 C48 113.9(2)
C44 C46 C48 120.6(3)
C42 C47 C48 121.2(3)
C42 C47 O6 125.7(3)
C48 C47 O6 113.1(3)
C42 C47 Li1 151.7(3)
C48 C47 Li1 72.0(2)
O6 C47 Li1 47.91(17)
O2 C48 C47 120.5(3)
O2 C48 C46 121.0(2)
C47 C48 C46 118.5(3)
O2 C48 Li1 50.03(17)
C47 C48 Li1 78.4(2)
C46 C48 Li1 147.1(2)

loop_
_geom_bond_atom_site_label_1
_geom_bond_atom_site_label_2
_geom_bond_distance
Al1 O1 1.899(2)
Al1 C4 1.981(4)
Al1 C5 1.978(3)
Al1 C6 1.985(3)
Al1 Li3 3.013(5)
Al1 Li1 3.241(6)
Al2 O2 1.888(2)
Al2 C1 1.971(3)
Al2 C3 1.977(3)
Al2 C2 1.988(3)
Al2 Li1 2.952(6)
Al2 Li2 3.004(5)
Al3 O3 1.9208(19)
Al3 C8 1.973(3)
Al3 C9 1.976(3)
Al3 C7 1.982(3)
Al3 Li3 3.121(5)
Li1 O4 2.053(6)
Li1 O1 2.090(6)
Li1 O2 2.082(6)
Li1 O6 2.098(6)
Li1 C48 2.677(6)
Li1 C34 2.760(6)
Li1 C47 2.758(6)
Li2 O2 2.014(5)
Li2 O3 2.047(5)
Li2 O7 2.078(5)
Li2 O8 2.146(5)
Li2 C27 2.682(6)
Li2 Li3 3.384(7)
Li3 O3 2.005(5)
Li3 O5 2.023(5)
Li3 O1 2.070(5)
Li3 O9 2.073(6)
Li3 C27 2.769(6)
O1 C34 1.380(3)
O2 C48 1.365(3)
O3 C27 1.376(3)
O4 C38 1.378(4)
O4 C32 1.438(4)
O5 C39 1.381(4)
O5 C31 1.437(4)
O6 C47 1.387(4)
O6 C30 1.433(4)
O7 C46 1.383(3)
O7 C41 1.439(4)
O8 C25 1.380(4)
O8 C33 1.426(4)
O9 C20 1.384(3)
O9 C11 1.452(4)
C20 C27 1.383(4)
C20 C21 1.387(4)
C21 C22 1.376(5)
C22 C24 1.380(5)
C24 C25 1.381(4)
C25 C27 1.392(4)
C34 C39 1.374(4)
C34 C38 1.389(4)
C35 C36 1.372(6)
C35 C39 1.394(4)
C36 C37 1.377(6)
C37 C38 1.393(5)
C42 C45 1.370(5)
C42 C47 1.376(5)
C44 C45 1.369(5)
C44 C46 1.387(4)
C46 C48 1.390(4)
C47 C48 1.390(4)

loop_
_platon_squeeze_void_nr
_platon_squeeze_void_average_x
_platon_squeeze_void_average_y
_platon_squeeze_void_average_z
_platon_squeeze_void_volume
_platon_squeeze_void_count_electrons
_platon_squeeze_void_content
1 -0.003 0.000 0.000 288 33 ' '
2 0.000 0.500 0.000 203 29 ' '
3 0.085 0.500 0.500 288 33 ' '
4 0.500 0.000 0.500 203 29 ' '
